data_7105826
loop_
_publ_author_name
'Yan-Xi Tan'
'Fei Wang'
'Yao Kang'
'Jian Zhang'

_publ_section_title
;
 Dynamic microporous indium(III)-4,4?-oxybis(benzoate) framework with high
 selectivity for the adsorption of CO2 over N2
;
_journal_name_full Chem.Commun.
_journal_page_first 770
_journal_paper_doi 10.1039/c0cc04095a
_journal_volume 47
_journal_year 2011
_chemical_formula_sum 'C30 H32 In2 N2 O14'
_chemical_formula_weight 874.23
_chemical_name_systematic
;
?
;
_space_group_IT_number 70
_symmetry_cell_setting orthorhombic
_symmetry_space_group_name_Hall '-F 2uv 2vw'
_symmetry_space_group_name_H-M 'F d d d :2'
_atom_sites_solution_hydrogens geom
_atom_sites_solution_primary direct
_atom_sites_solution_secondary difmap
_audit_creation_method SHELXL-97
_cell_angle_alpha 90.00
_cell_angle_beta 90.00
_cell_angle_gamma 90.00
_cell_formula_units_Z 16
_cell_length_a 19.4031(2)
_cell_length_b 20.0950(2)
_cell_length_c 46.4769(6)
_cell_measurement_reflns_used 9910
_cell_measurement_temperature 293(2)
_cell_measurement_theta_max 25.47
_cell_measurement_theta_min 2.27
_cell_volume 18121.6(3)
_computing_cell_refinement 'Bruker SMART'
_computing_data_collection 'Bruker SMART'
_computing_data_reduction 'Bruker SAINT'
_computing_molecular_graphics 'Bruker SHELXTL'
_computing_publication_material 'Bruker SHELXTL'
_computing_structure_refinement 'SHELXL-97 (Sheldrick, 1997)'
_computing_structure_solution 'SHELXS-97 (Sheldrick, 1990)'
_diffrn_ambient_temperature 293(2)
_diffrn_measured_fraction_theta_full 0.940
_diffrn_measured_fraction_theta_max 0.940
_diffrn_measurement_device_type 'CCD area detector'
_diffrn_measurement_method 'phi and omega scans'
_diffrn_radiation_monochromator graphite
_diffrn_radiation_source 'fine-focus sealed tube'
_diffrn_radiation_type MoK\a
_diffrn_radiation_wavelength 0.71073
_diffrn_reflns_av_R_equivalents 0.0366
_diffrn_reflns_av_sigmaI/netI 0.0277
_diffrn_reflns_limit_h_max 24
_diffrn_reflns_limit_h_min -25
_diffrn_reflns_limit_k_max 23
_diffrn_reflns_limit_k_min -23
_diffrn_reflns_limit_l_max 59
_diffrn_reflns_limit_l_min -54
_diffrn_reflns_number 38262
_diffrn_reflns_theta_full 27.59
_diffrn_reflns_theta_max 27.59
_diffrn_reflns_theta_min 1.52
_exptl_absorpt_coefficient_mu 1.075
_exptl_absorpt_correction_type none
_exptl_crystal_colour colorless
_exptl_crystal_density_diffrn 1.334
_exptl_crystal_density_method 'not measured'
_exptl_crystal_description prism
_exptl_crystal_F_000 7136
_exptl_crystal_size_max .25
_exptl_crystal_size_mid .15
_exptl_crystal_size_min .10
_refine_diff_density_max 1.233
_refine_diff_density_min -0.755
_refine_diff_density_rms 0.197
_refine_ls_extinction_method none
_refine_ls_goodness_of_fit_ref 1.133
_refine_ls_hydrogen_treatment none
_refine_ls_matrix_type full
_refine_ls_number_parameters 222
_refine_ls_number_reflns 4950
_refine_ls_number_restraints 9
_refine_ls_restrained_S_all 1.155
_refine_ls_R_factor_all 0.0629
_refine_ls_R_factor_gt 0.0415
_refine_ls_shift/su_max 0.001
_refine_ls_shift/su_mean 0.000
_refine_ls_structure_factor_coef Fsqd
_refine_ls_weighting_details 'calc w=1/[\s^2^(Fo^2^)+(0.0905P)^2^+37.0493P] where P=(Fo^2^+2Fc^2^)/3'
_refine_ls_weighting_scheme calc
_refine_ls_wR_factor_gt 0.1368
_refine_ls_wR_factor_ref 0.1527
_reflns_number_gt 3651
_reflns_number_total 4950
_reflns_threshold_expression >2sigma(I)
_cod_data_source_file C0CC04095A.TXT
_cod_data_source_block 1_CCDC_778838
_cod_depositor_comments
;
The following automatic conversions were performed:
'_symmetry_cell_setting' value 'Orthorhombic' changed to 'orthorhombic'
according to '/home/saulius/struct/CIF-dictionaries/cif_core.dic'
dictionary named 'cif_core.dic' version 2.4.1 from 2010-06-29.

Automatic conversion script
Id: cif_fix_enum 1527 2010-12-29 10:47:43Z saulius 
;
_cod_original_sg_symbol_H-M Fddd
_cod_database_code 7105826

loop_
_symmetry_equiv_pos_as_xyz
'x, y, z'
'-x+3/4, -y+3/4, z'
'-x+3/4, y, -z+3/4'
'x, -y+3/4, -z+3/4'
'x, y+1/2, z+1/2'
'-x+3/4, -y+5/4, z+1/2'
'-x+3/4, y+1/2, -z+5/4'
'x, -y+5/4, -z+5/4'
'x+1/2, y, z+1/2'
'-x+5/4, -y+3/4, z+1/2'
'-x+5/4, y, -z+5/4'
'x+1/2, -y+3/4, -z+5/4'
'x+1/2, y+1/2, z'
'-x+5/4, -y+5/4, z'
'-x+5/4, y+1/2, -z+3/4'
'x+1/2, -y+5/4, -z+3/4'
'-x, -y, -z'
'x-3/4, y-3/4, -z'
'x-3/4, -y, z-3/4'
'-x, y-3/4, z-3/4'
'-x, -y+1/2, -z+1/2'
'x-3/4, y-1/4, -z+1/2'
'x-3/4, -y+1/2, z-1/4'
'-x, y-1/4, z-1/4'
'-x+1/2, -y, -z+1/2'
'x-1/4, y-3/4, -z+1/2'
'x-1/4, -y, z-1/4'
'-x+1/2, y-3/4, z-1/4'
'-x+1/2, -y+1/2, -z'
'x-1/4, y-1/4, -z'
'x-1/4, -y+1/2, z-3/4'
'-x+1/2, y-1/4, z-3/4'

loop_
_atom_site_label
_atom_site_type_symbol
_atom_site_fract_x
_atom_site_fract_y
_atom_site_fract_z
_atom_site_U_iso_or_equiv
_atom_site_adp_type
_atom_site_occupancy
_atom_site_symmetry_multiplicity
_atom_site_calc_flag
_atom_site_refinement_flags
_atom_site_disorder_assembly
_atom_site_disorder_group
In1 In 0.5000 0.7500 0.7500 0.03555(16) Uani 1 2 d S . .
In2 In 0.3750 0.8750 0.763811(9) 0.03871(16) Uani 1 2 d S . .
O6 O 0.40040(17) 0.77421(15) 0.76325(7) 0.0468(8) Uani 1 1 d . . .
O2 O 0.50966(19) 0.69312(17) 0.78903(7) 0.0581(10) Uani 1 1 d . . .
O1 O 0.5559(2) 0.60023(18) 0.77130(8) 0.0592(10) Uani 1 1 d . . .
O4 O 0.79225(19) 0.39508(18) 0.95602(7) 0.0564(9) Uani 1 1 d . . .
O3 O 0.70890(17) 0.33244(17) 0.97562(8) 0.0530(9) Uani 1 1 d . . .
C14 C 0.7305(3) 0.3772(3) 0.95942(11) 0.0496(12) Uani 1 1 d . . .
C12 C 0.6090(3) 0.3951(3) 0.94418(15) 0.0748(19) Uani 1 1 d . . .
H12A H 0.5966 0.3586 0.9553 0.090 Uiso 1 1 calc R . .
C8 C 0.6937(4) 0.4702(4) 0.92665(17) 0.091(2) Uani 1 1 d . . .
H8A H 0.7392 0.4844 0.9256 0.109 Uiso 1 1 calc R . .
C1 C 0.5299(3) 0.6039(3) 0.82066(11) 0.0565(14) Uani 1 1 d . . .
C4 C 0.5291(4) 0.5486(5) 0.87497(15) 0.098(3) Uani 1 1 d . . .
C3 C 0.5629(4) 0.5164(4) 0.85276(18) 0.098(3) Uani 1 1 d . . .
H3A H 0.5856 0.4765 0.8562 0.117 Uiso 1 1 calc R . .
C7 C 0.6768(3) 0.4143(3) 0.94260(12) 0.0573(14) Uani 1 1 d . . .
C2 C 0.5630(3) 0.5432(3) 0.82570(13) 0.0706(18) Uani 1 1 d . . .
H2A H 0.5851 0.5211 0.8107 0.085 Uiso 1 1 calc R . .
C13 C 0.5320(3) 0.6340(2) 0.79171(11) 0.0488(12) Uani 1 1 d . . .
O5 O 0.5234(3) 0.5211(4) 0.90219(12) 0.143(3) Uani 1 1 d . . .
C6 C 0.4948(4) 0.6340(3) 0.84328(13) 0.076(2) Uani 1 1 d . . .
H6A H 0.4716 0.6738 0.8400 0.091 Uiso 1 1 calc R . .
C11 C 0.5591(4) 0.4298(4) 0.92922(16) 0.092(2) Uani 1 1 d . . .
H11A H 0.5135 0.4156 0.9298 0.110 Uiso 1 1 calc R . .
C5 C 0.4938(4) 0.6068(5) 0.86998(14) 0.099(3) Uani 1 1 d . . .
H5A H 0.4694 0.6272 0.8848 0.118 Uiso 1 1 calc R . .
C10 C 0.5758(4) 0.4836(5) 0.91388(15) 0.096(3) Uani 1 1 d . . .
C9 C 0.6420(5) 0.5050(5) 0.9121(2) 0.119(3) Uani 1 1 d . . .
H9A H 0.6528 0.5426 0.9013 0.143 Uiso 1 1 calc R . .
C17 C 0.2757(10) 0.7006(10) 0.7514(4) 0.119(6) Uiso 0.50 1 d PD . .
H17A H 0.2445 0.7014 0.7354 0.178 Uiso 0.50 1 calc PR . .
H17B H 0.3223 0.6983 0.7445 0.178 Uiso 0.50 1 calc PR . .
H17C H 0.2700 0.7404 0.7626 0.178 Uiso 0.50 1 calc PR . .
C16 C 0.3087(15) 0.6344(13) 0.7937(5) 0.219(15) Uiso 0.50 1 d PD . .
H16A H 0.3158 0.5915 0.8006 0.263 Uiso 0.50 1 calc PR . .
N1 N 0.2614(14) 0.6435(12) 0.7690(5) 0.318(19) Uiso 0.50 1 d PD . .
O7 O 0.3403(13) 0.6820(14) 0.8060(5) 0.258(11) Uiso 0.50 1 d PD . .
C18 C 0.1966(19) 0.606(3) 0.7660(11) 0.47(4) Uiso 0.50 1 d PD . .
H18A H 0.1744 0.6186 0.7483 0.699 Uiso 0.50 1 calc PR . .
H18B H 0.1668 0.6165 0.7819 0.699 Uiso 0.50 1 calc PR . .
H18C H 0.2062 0.5594 0.7658 0.699 Uiso 0.50 1 calc PR . .
N2 N -0.3750 0.6624(12) 0.6250 0.290(14) Uiso 1 2 d S . .
O8 O -0.368(3) 0.7293(18) 0.5982(10) 0.75(4) Uiso 1 1 d . . .
C20 C -0.303(2) 0.667(2) 0.6089(10) 0.51(3) Uiso 1 1 d . . .

loop_
_atom_site_aniso_label
_atom_site_aniso_U_11
_atom_site_aniso_U_22
_atom_site_aniso_U_33
_atom_site_aniso_U_23
_atom_site_aniso_U_13
_atom_site_aniso_U_12
In1 0.0458(3) 0.0285(3) 0.0323(3) -0.00335(16) -0.00851(17) 0.01520(17)
In2 0.0457(3) 0.0352(3) 0.0353(3) 0.000 0.000 0.01767(18)
O6 0.0489(19) 0.0327(17) 0.059(2) 0.0018(15) -0.0011(16) 0.0157(14)
O2 0.084(3) 0.053(2) 0.0366(18) 0.0076(16) -0.0009(17) 0.0320(19)
O1 0.079(3) 0.047(2) 0.051(2) 0.0063(17) 0.0212(19) 0.0217(18)
O4 0.062(2) 0.059(2) 0.048(2) 0.0168(17) -0.0135(17) -0.0173(18)
O3 0.052(2) 0.0455(19) 0.061(2) 0.0219(17) -0.0095(16) -0.0118(15)
C14 0.057(3) 0.048(3) 0.044(3) 0.009(2) -0.018(2) -0.008(2)
C12 0.067(4) 0.079(4) 0.078(4) 0.032(4) -0.016(3) -0.007(3)
C8 0.076(4) 0.098(5) 0.099(5) 0.059(5) -0.004(4) -0.005(4)
C1 0.061(3) 0.065(3) 0.043(3) 0.019(2) 0.000(2) 0.028(3)
C4 0.090(5) 0.140(7) 0.063(4) 0.060(4) 0.019(4) 0.047(5)
C3 0.089(5) 0.099(5) 0.105(6) 0.065(5) 0.022(4) 0.053(4)
C7 0.066(3) 0.057(3) 0.049(3) 0.021(3) -0.012(3) -0.006(3)
C2 0.070(4) 0.075(4) 0.067(4) 0.027(3) 0.010(3) 0.038(3)
C13 0.053(3) 0.051(3) 0.043(3) 0.006(2) 0.004(2) 0.020(2)
O5 0.117(4) 0.222(7) 0.091(4) 0.098(5) 0.030(3) 0.085(5)
C6 0.095(5) 0.084(4) 0.049(3) 0.019(3) 0.006(3) 0.045(4)
C11 0.063(4) 0.135(7) 0.077(5) 0.044(5) -0.009(3) 0.010(4)
C5 0.105(6) 0.143(7) 0.049(4) 0.037(4) 0.016(3) 0.059(5)
C10 0.074(5) 0.147(7) 0.067(4) 0.060(5) 0.007(3) 0.039(5)
C9 0.124(7) 0.121(7) 0.114(7) 0.091(6) 0.007(6) 0.020(5)

loop_
_atom_type_symbol
_atom_type_description
_atom_type_scat_dispersion_real
_atom_type_scat_dispersion_imag
_atom_type_scat_source
C C 0.0033 0.0016 'International Tables Vol C Tables 4.2.6.8 and 6.1.1.4'
H H 0.0000 0.0000 'International Tables Vol C Tables 4.2.6.8 and 6.1.1.4'
N N 0.0061 0.0033 'International Tables Vol C Tables 4.2.6.8 and 6.1.1.4'
O O 0.0106 0.0060 'International Tables Vol C Tables 4.2.6.8 and 6.1.1.4'
In In -0.7276 1.3100 'International Tables Vol C Tables 4.2.6.8 and 6.1.1.4'

loop_
_geom_angle_atom_site_label_1
_geom_angle_atom_site_label_2
_geom_angle_atom_site_label_3
_geom_angle
_geom_angle_site_symmetry_1
_geom_angle_site_symmetry_3
_geom_angle_publ_flag
O6 In1 O6 180.000(2) 21_666 . ?
O6 In1 O2 92.53(13) 21_666 . ?
O6 In1 O2 87.47(13) . . ?
O6 In1 O2 87.47(13) 21_666 21_666 ?
O6 In1 O2 92.53(13) . 21_666 ?
O2 In1 O2 180.00(10) . 21_666 ?
O6 In1 O3 90.47(13) 21_666 27_565 ?
O6 In1 O3 89.53(13) . 27_565 ?
O2 In1 O3 93.84(15) . 27_565 ?
O2 In1 O3 86.16(15) 21_666 27_565 ?
O6 In1 O3 89.53(13) 21_666 15_556 ?
O6 In1 O3 90.47(13) . 15_556 ?
O2 In1 O3 86.16(15) . 15_556 ?
O2 In1 O3 93.84(15) 21_666 15_556 ?
O3 In1 O3 180.00(18) 27_565 15_556 ?
O6 In2 O6 178.56(19) . 2_565 ?
O6 In2 O4 90.79(13) . 15_556 ?
O6 In2 O4 90.14(13) 2_565 15_556 ?
O6 In2 O4 90.14(13) . 16_456 ?
O6 In2 O4 90.79(13) 2_565 16_456 ?
O4 In2 O4 99.5(2) 15_556 16_456 ?
O6 In2 O1 85.05(13) . 26_566 ?
O6 In2 O1 93.86(13) 2_565 26_566 ?
O4 In2 O1 170.40(14) 15_556 26_566 ?
O4 In2 O1 89.21(16) 16_456 26_566 ?
O6 In2 O1 93.86(13) . 21_666 ?
O6 In2 O1 85.05(13) 2_565 21_666 ?
O4 In2 O1 89.21(16) 15_556 21_666 ?
O4 In2 O1 170.40(14) 16_456 21_666 ?
O1 In2 O1 82.5(2) 26_566 21_666 ?
In2 O6 In1 116.70(16) . . ?
C13 O2 In1 127.5(3) . . ?
C13 O1 In2 132.2(4) . 21_666 ?
C14 O4 In2 124.7(3) . 15_546 ?
C14 O3 In1 138.3(3) . 15_546 ?
O3 C14 O4 127.0(5) . . ?
O3 C14 C7 116.1(5) . . ?
O4 C14 C7 116.9(4) . . ?
C7 C12 C11 120.1(6) . . ?
C7 C12 H12A 119.9 . . ?
C11 C12 H12A 119.9 . . ?
C7 C8 C9 119.7(7) . . ?
C7 C8 H8A 120.1 . . ?
C9 C8 H8A 120.1 . . ?
C6 C1 C2 118.5(5) . . ?
C6 C1 C13 121.6(4) . . ?
C2 C1 C13 119.9(5) . . ?
C5 C4 C3 120.5(6) . . ?
C5 C4 O5 116.9(7) . . ?
C3 C4 O5 122.3(7) . . ?
C2 C3 C4 120.3(6) . . ?
C2 C3 H3A 119.9 . . ?
C4 C3 H3A 119.9 . . ?
C12 C7 C8 118.8(5) . . ?
C12 C7 C14 119.9(5) . . ?
C8 C7 C14 121.2(5) . . ?
C3 C2 C1 119.7(6) . . ?
C3 C2 H2A 120.1 . . ?
C1 C2 H2A 120.1 . . ?
O1 C13 O2 123.9(5) . . ?
O1 C13 C1 118.5(4) . . ?
O2 C13 C1 117.6(4) . . ?
C10 O5 C4 121.2(6) . . ?
C5 C6 C1 121.5(6) . . ?
C5 C6 H6A 119.2 . . ?
C1 C6 H6A 119.2 . . ?
C10 C11 C12 120.6(7) . . ?
C10 C11 H11A 119.7 . . ?
C12 C11 H11A 119.7 . . ?
C6 C5 C4 119.4(6) . . ?
C6 C5 H5A 120.3 . . ?
C4 C5 H5A 120.3 . . ?
C11 C10 C9 121.2(6) . . ?
C11 C10 O5 118.4(7) . . ?
C9 C10 O5 120.1(7) . . ?
C10 C9 C8 119.4(6) . . ?
C10 C9 H9A 120.3 . . ?
C8 C9 H9A 120.3 . . ?
N1 C17 H17A 109.5 . . ?
N1 C17 H17B 109.5 . . ?
H17A C17 H17B 109.5 . . ?
N1 C17 H17C 109.5 . . ?
H17A C17 H17C 109.5 . . ?
H17B C17 H17C 109.5 . . ?
O7 C16 N1 123.7(18) . . ?
O7 C16 H16A 118.2 . . ?
N1 C16 H16A 118.2 . . ?
C17 N1 C18 121(3) . . ?
C17 N1 C16 114.8(16) . . ?
C18 N1 C16 123(2) . . ?
N1 C18 H18A 109.5 . . ?
N1 C18 H18B 109.5 . . ?
H18A C18 H18B 109.5 . . ?
N1 C18 H18C 109.5 . . ?
H18A C18 H18C 109.5 . . ?
H18B C18 H18C 109.5 . . ?
N2 N2 C20 93(2) 14_355 . ?
N2 N2 C20 93(2) 14_355 11_355 ?
C20 N2 C20 173(4) . 11_355 ?
N2 N2 O8 137.0(14) 14_355 11_355 ?
C20 N2 O8 110(3) . 11_355 ?
C20 N2 O8 64.4(18) 11_355 11_355 ?
N2 N2 O8 137.0(14) 14_355 . ?
C20 N2 O8 64.4(18) . . ?
C20 N2 O8 110(3) 11_355 . ?
O8 N2 O8 86(3) 11_355 . ?
N2 O8 C20 51.2(19) . . ?
N2 C20 O8 64(2) . . ?

loop_
_geom_bond_atom_site_label_1
_geom_bond_atom_site_label_2
_geom_bond_distance
_geom_bond_site_symmetry_2
_geom_bond_publ_flag
In1 O6 2.086(3) 21_666 ?
In1 O6 2.086(3) . ?
In1 O2 2.152(3) . ?
In1 O2 2.152(3) 21_666 ?
In1 O3 2.160(3) 27_565 ?
In1 O3 2.160(3) 15_556 ?
In2 O6 2.085(3) . ?
In2 O6 2.085(3) 2_565 ?
In2 O4 2.170(3) 15_556 ?
In2 O4 2.170(3) 16_456 ?
In2 O1 2.170(4) 26_566 ?
In2 O1 2.170(4) 21_666 ?
O2 C13 1.270(5) . ?
O1 C13 1.255(6) . ?
O1 In2 2.170(4) 21_666 ?
O4 C14 1.260(6) . ?
O4 In2 2.170(3) 15_546 ?
O3 C14 1.245(6) . ?
O3 In1 2.160(3) 15_546 ?
C14 C7 1.501(7) . ?
C12 C7 1.374(8) . ?
C12 C11 1.381(8) . ?
C12 H12A 0.9300 . ?
C8 C7 1.385(8) . ?
C8 C9 1.398(10) . ?
C8 H8A 0.9300 . ?
C1 C6 1.391(8) . ?
C1 C2 1.398(7) . ?
C1 C13 1.476(7) . ?
C4 C5 1.375(10) . ?
C4 C3 1.382(11) . ?
C4 O5 1.385(7) . ?
C3 C2 1.368(9) . ?
C3 H3A 0.9300 . ?
C2 H2A 0.9300 . ?
O5 C10 1.377(8) . ?
C6 C5 1.356(8) . ?
C6 H6A 0.9300 . ?
C11 C10 1.335(10) . ?
C11 H11A 0.9300 . ?
C5 H5A 0.9300 . ?
C10 C9 1.357(11) . ?
C9 H9A 0.9300 . ?
C17 N1 1.437(18) . ?
C17 H17A 0.9600 . ?
C17 H17B 0.9600 . ?
C17 H17C 0.9600 . ?
C16 O7 1.272(17) . ?
C16 N1 1.481(17) . ?
C16 H16A 0.9300 . ?
N1 C18 1.470(19) . ?
C18 H18A 0.9600 . ?
C18 H18B 0.9600 . ?
C18 H18C 0.9600 . ?
N2 N2 1.50(5) 14_355 ?
N2 C20 1.59(5) . ?
N2 C20 1.59(5) 11_355 ?
N2 O8 1.84(4) 11_355 ?
N2 O8 1.84(4) . ?
O8 C20 1.84(5) . ?
